data_7250647
loop_
_publ_author_name
'Henderson, A.'
'Razpopov, A.'
'Biswas, S.'
'Valent\'i, R.'
'Cui, H.'
'Kato, R.'
'Wei, K.'
'van Tol, J.'
'Siegrist, T.'
'Schlueter, J. A.'

_publ_section_title
;
 One-dimensional antiferromagnetic chain in the cation radical salt
 \a-(BEDT-TTF)2Hg(SeCN)2Cl
;
_journal_issue 18
_journal_name_full CrystEngComm
_journal_page_first 2805
_journal_page_last 2809
_journal_paper_doi 10.1039/D5CE00007F
_journal_volume 27
_journal_year 2025
_chemical_formula_moiety '(C10 H8 S8)2, (Hg Se2 C2 N2 Cl)'
_chemical_formula_sum 'C22 H16 Cl Hg N2 S16 Se2'
_chemical_formula_weight 1215.29
_space_group_crystal_system monoclinic
_space_group_IT_number 14
_space_group_name_Hall '-P 2yn'
_space_group_name_H-M_alt 'P 1 21/n 1'
_atom_sites_solution_hydrogens geom
_audit_creation_method SHELXL-2018/3
_audit_update_record
;
2024-02-15 deposited with the CCDC.	2025-04-08 downloaded from the CCDC.
;
_cell_angle_alpha 90
_cell_angle_beta 96.1540(10)
_cell_angle_gamma 90
_cell_formula_units_Z 4
_cell_length_a 8.3995(4)
_cell_length_b 10.9240(5)
_cell_length_c 38.1055(19)
_cell_measurement_reflns_used 9902
_cell_measurement_temperature 100(2)
_cell_measurement_theta_max 20.148
_cell_measurement_theta_min 2.220
_cell_volume 3476.3(3)
_computing_cell_refinement 'APEX4 v2021.4-0'
_computing_data_collection 'APEX4 v2021.4-0'
_computing_data_reduction 'APEX4 v2021.4-0'
_computing_molecular_graphics 'Diamond 3.1a (Crystal Impact, 2005)'
_computing_publication_material 'SHELXTL (Bruker, 2006)'
_computing_structure_refinement 'SHELXL-2018/3 (Sheldrick, 2018)'
_computing_structure_solution 'SHELXT 2014/4 (Sheldrick, 2014)'
_diffrn_ambient_temperature 100(2)
_diffrn_detector_area_resol_mean 83.33
_diffrn_measured_fraction_theta_full 1.000
_diffrn_measured_fraction_theta_max 0.978
_diffrn_measurement_device_type 'three circle goniometer with fixed chi'
_diffrn_measurement_method 'phi scans'
_diffrn_radiation_monochromator 'diamond 1 1 1'
_diffrn_radiation_probe x-ray
_diffrn_radiation_source synchrotron
_diffrn_radiation_type synchrotron
_diffrn_radiation_wavelength 0.41328
_diffrn_reflns_av_R_equivalents 0.0880
_diffrn_reflns_av_unetI/netI 0.0542
_diffrn_reflns_Laue_measured_fraction_full 1.000
_diffrn_reflns_Laue_measured_fraction_max 0.978
_diffrn_reflns_limit_h_max 14
_diffrn_reflns_limit_h_min -14
_diffrn_reflns_limit_k_max 17
_diffrn_reflns_limit_k_min -15
_diffrn_reflns_limit_l_max 65
_diffrn_reflns_limit_l_min -64
_diffrn_reflns_number 144387
_diffrn_reflns_point_group_measured_fraction_full 1.000
_diffrn_reflns_point_group_measured_fraction_max 0.978
_diffrn_reflns_theta_full 14.357
_diffrn_reflns_theta_max 20.680
_diffrn_reflns_theta_min 1.250
_diffrn_source_type 'APS 15-ID'
_exptl_absorpt_coefficient_mu 1.680
_exptl_absorpt_correction_T_max 0.7346
_exptl_absorpt_correction_T_min 0.6878
_exptl_absorpt_correction_type multi-scan
_exptl_absorpt_process_details SADABS-2014/2
_exptl_crystal_colour black
_exptl_crystal_density_diffrn 2.322
_exptl_crystal_description rod
_exptl_crystal_F_000 2332
_exptl_crystal_size_max 0.02
_exptl_crystal_size_mid 0.02
_exptl_crystal_size_min 0.02
_refine_diff_density_max 1.127
_refine_diff_density_min -2.340
_refine_diff_density_rms 0.215
_refine_ls_extinction_method none
_refine_ls_goodness_of_fit_ref 0.921
_refine_ls_hydrogen_treatment constr
_refine_ls_matrix_type full
_refine_ls_number_parameters 397
_refine_ls_number_reflns 17779
_refine_ls_number_restraints 0
_refine_ls_restrained_S_all 0.921
_refine_ls_R_factor_all 0.0451
_refine_ls_R_factor_gt 0.0346
_refine_ls_shift/su_max 0.002
_refine_ls_shift/su_mean 0.000
_refine_ls_structure_factor_coef Fsqd
_refine_ls_weighting_details 'w=1/[\s^2^(Fo^2^)+(0.0398P)^2^] where P=(Fo^2^+2Fc^2^)/3'
_refine_ls_weighting_scheme calc
_refine_ls_wR_factor_gt 0.0790
_refine_ls_wR_factor_ref 0.0812
_reflns_Friedel_coverage 0.000
_reflns_number_gt 13711
_reflns_number_total 17779
_reflns_threshold_expression 'I > 2\s(I)'
_cod_data_source_file d5ce00007f2.cif
_cod_data_source_block ET2Hg(SeCN)2Cl
_cod_original_sg_symbol_H-M 'P 21/n'
_cod_database_code 7250647
_shelx_shelxl_version_number 2018/3
_shelx_space_group_comment
;
The symmetry employed for this shelxl refinement is uniquely defined
by the following loop, which should always be used as a source of
symmetry information in preference to the above space-group names.
They are only intended as comments.
;

loop_
_space_group_symop_operation_xyz
'x, y, z'
'-x+1/2, y+1/2, -z+1/2'
'-x, -y, -z'
'x-1/2, -y-1/2, z-1/2'

loop_
_atom_site_label
_atom_site_type_symbol
_atom_site_fract_x
_atom_site_fract_y
_atom_site_fract_z
_atom_site_U_iso_or_equiv
_atom_site_adp_type
_atom_site_occupancy
_atom_site_site_symmetry_order
_atom_site_calc_flag
_atom_site_refinement_flags_posn
_atom_site_refinement_flags_adp
_atom_site_refinement_flags_occupancy
_atom_site_disorder_assembly
_atom_site_disorder_group
S1 S 0.20422(8) 0.18366(5) 0.18693(2) 0.01305(10) Uani 1 1 d . . . . .
S2 S 0.03505(8) -0.05390(5) 0.18767(2) 0.01384(10) Uani 1 1 d . . . . .
S3 S 0.22243(8) 0.19001(5) 0.27399(2) 0.01427(10) Uani 1 1 d . . . . .
S4 S 0.06494(8) -0.05253(5) 0.27123(2) 0.01556(11) Uani 1 1 d . . . . .
S5 S 0.14167(8) 0.22204(5) 0.11020(2) 0.01367(10) Uani 1 1 d . . . . .
S6 S -0.05001(7) -0.06332(5) 0.11012(2) 0.01325(10) Uani 1 1 d . . . . .
S7 S 0.21788(8) 0.22319(5) 0.35092(2) 0.01343(10) Uani 1 1 d . . . . .
S8 S 0.04280(8) -0.07052(5) 0.34721(2) 0.01437(10) Uani 1 1 d . . . . .
C1 C 0.1212(3) 0.0706(2) 0.21208(6) 0.0126(4) Uani 1 1 d . . . . .
C2 C 0.1297(3) 0.0727(2) 0.24754(6) 0.0124(4) Uani 1 1 d . . . . .
C3 C 0.1139(3) 0.1275(2) 0.14606(6) 0.0115(4) Uani 1 1 d . . . . .
C4 C 0.0380(3) 0.0186(2) 0.14654(6) 0.0117(4) Uani 1 1 d . . . . .
C5 C 0.1649(3) 0.1300(2) 0.31389(6) 0.0124(4) Uani 1 1 d . . . . .
C6 C 0.0960(3) 0.0192(2) 0.31251(6) 0.0124(4) Uani 1 1 d . . . . .
C7 C 0.0444(3) 0.1376(2) 0.07277(6) 0.0142(4) Uani 1 1 d . . . . .
H7A H -0.070674 0.159301 0.069780 0.017 Uiso 1 1 calc R U . . .
H7B H 0.090937 0.163935 0.051195 0.017 Uiso 1 1 calc R U . . .
C8 C 0.0596(3) 0.0002(2) 0.07604(6) 0.0140(4) Uani 1 1 d . . . . .
H8A H 0.174168 -0.021326 0.081234 0.017 Uiso 1 1 calc R U . . .
H8B H 0.019985 -0.037575 0.053142 0.017 Uiso 1 1 calc R U . . .
C9 C 0.1412(3) 0.1354(2) 0.38626(6) 0.0155(4) Uani 1 1 d . . . . .
H9A H 0.194685 0.164174 0.409191 0.019 Uiso 1 1 calc R U . . .
H9B H 0.025197 0.152033 0.386021 0.019 Uiso 1 1 calc R U . . .
C10 C 0.1656(3) -0.0010(2) 0.38358(6) 0.0150(4) Uani 1 1 d . . . . .
H10A H 0.141114 -0.039893 0.405848 0.018 Uiso 1 1 calc R U . . .
H10B H 0.279544 -0.017213 0.380865 0.018 Uiso 1 1 calc R U . . .
S11 S 0.70870(8) 0.18630(5) 0.26954(2) 0.01535(11) Uani 1 1 d . . . . .
S12 S 0.55836(8) -0.05387(5) 0.26732(2) 0.01399(10) Uani 1 1 d . . . . .
S13 S 0.69194(8) 0.18742(5) 0.18470(2) 0.01420(10) Uani 1 1 d . . . . .
S14 S 0.53158(8) -0.04966(5) 0.18220(2) 0.01311(10) Uani 1 1 d . . . . .
S15 S 0.73459(8) 0.21367(5) 0.34655(2) 0.01397(10) Uani 1 1 d . . . . .
S16 S 0.55671(8) -0.08027(5) 0.34385(2) 0.01382(10) Uani 1 1 d . . . . .
S17 S 0.66487(8) 0.22374(5) 0.10758(2) 0.01524(11) Uani 1 1 d . . . . .
S18 S 0.49410(8) -0.07104(5) 0.10453(2) 0.01399(10) Uani 1 1 d . . . . .
C11 C 0.6299(3) 0.0662(2) 0.24402(6) 0.0134(4) Uani 1 1 d . . . . .
C12 C 0.6211(3) 0.0668(2) 0.20762(6) 0.0128(4) Uani 1 1 d . . . . .
C13 C 0.6761(3) 0.1229(2) 0.30991(6) 0.0118(4) Uani 1 1 d . . . . .
C14 C 0.6068(3) 0.0100(2) 0.30896(6) 0.0120(4) Uani 1 1 d . . . . .
C15 C 0.6318(3) 0.1292(2) 0.14283(6) 0.0129(4) Uani 1 1 d . . . . .
C16 C 0.5600(3) 0.0163(2) 0.14163(6) 0.0122(4) Uani 1 1 d . . . . .
C17 C 0.6368(3) 0.1359(2) 0.38043(6) 0.0146(4) Uani 1 1 d . . . . .
H17A H 0.677304 0.170005 0.403754 0.018 Uiso 1 1 calc R U . . .
H17B H 0.520319 0.152385 0.376548 0.018 Uiso 1 1 calc R U . . .
C18 C 0.6633(3) -0.0009(2) 0.38097(6) 0.0133(4) Uani 1 1 d . . . . .
H18A H 0.629006 -0.034518 0.403082 0.016 Uiso 1 1 calc R U . . .
H18B H 0.779322 -0.017273 0.381133 0.016 Uiso 1 1 calc R U . . .
C19 C 0.5262(3) 0.1574(2) 0.07322(6) 0.0149(4) Uani 1 1 d . . . . .
H19A H 0.415382 0.170715 0.079026 0.018 Uiso 1 1 calc R U . . .
H19B H 0.537550 0.199744 0.050645 0.018 Uiso 1 1 calc R U . . .
C20 C 0.5537(3) 0.0212(2) 0.06864(6) 0.0154(4) Uani 1 1 d . . . . .
H20A H 0.668815 0.007161 0.066638 0.018 Uiso 1 1 calc R U . . .
H20B H 0.493023 -0.006057 0.046305 0.018 Uiso 1 1 calc R U . . .
Hg21 Hg 0.02645(2) 0.32884(2) -0.01450(2) 0.01449(2) Uani 1 1 d . . . . .
Cl21 Cl -0.06372(7) 0.53520(5) -0.04601(2) 0.01571(10) Uani 1 1 d . . . . .
Se21 Se -0.25898(3) 0.25411(2) -0.01211(2) 0.01951(5) Uani 1 1 d . . . . .
C21 C -0.2208(3) 0.0907(2) -0.00419(7) 0.0176(4) Uani 1 1 d . . . . .
N21 N -0.2063(3) -0.0127(2) 0.00066(6) 0.0219(4) Uani 1 1 d . . . . .
Se22 Se 0.30720(3) 0.26612(2) -0.02262(2) 0.01583(5) Uani 1 1 d . . . . .
C22 C 0.3724(3) 0.4176(2) -0.03725(7) 0.0187(4) Uani 1 1 d . . . . .
N22 N 0.4181(3) 0.5087(2) -0.04789(7) 0.0252(5) Uani 1 1 d . . . . .

loop_
_atom_site_aniso_label
_atom_site_aniso_U_11
_atom_site_aniso_U_22
_atom_site_aniso_U_33
_atom_site_aniso_U_23
_atom_site_aniso_U_13
_atom_site_aniso_U_12
S1 0.0178(3) 0.0119(2) 0.0092(2) -0.00009(16) 0.00017(19) -0.00273(19)
S2 0.0214(3) 0.0109(2) 0.0089(2) 0.00051(16) 0.00034(19) -0.00235(19)
S3 0.0203(3) 0.0127(2) 0.0096(2) 0.00032(17) 0.0009(2) -0.00384(19)
S4 0.0252(3) 0.0120(2) 0.0092(2) -0.00099(17) 0.0010(2) -0.0043(2)
S5 0.0205(3) 0.0112(2) 0.0095(2) 0.00035(17) 0.00245(19) -0.00280(19)
S6 0.0176(3) 0.0118(2) 0.0100(2) -0.00022(17) -0.00011(19) -0.00320(19)
S7 0.0183(3) 0.0120(2) 0.0096(2) -0.00144(17) 0.00000(19) -0.00073(19)
S8 0.0197(3) 0.0132(2) 0.0105(2) 0.00050(17) 0.0028(2) -0.0031(2)
C1 0.0156(10) 0.0127(10) 0.0092(9) 0.0004(7) 0.0001(7) -0.0008(7)
C2 0.0168(10) 0.0115(9) 0.0086(8) -0.0005(6) 0.0003(7) -0.0017(7)
C3 0.0150(10) 0.0101(9) 0.0092(8) -0.0006(6) 0.0000(7) -0.0006(7)
C4 0.0154(10) 0.0118(9) 0.0076(8) -0.0001(6) -0.0003(7) 0.0009(7)
C5 0.0158(10) 0.0122(9) 0.0092(9) -0.0009(7) 0.0010(7) 0.0008(7)
C6 0.0150(10) 0.0131(10) 0.0088(8) 0.0007(7) 0.0004(7) -0.0004(7)
C7 0.0184(11) 0.0137(10) 0.0101(9) -0.0004(7) -0.0001(8) -0.0001(8)
C8 0.0165(10) 0.0146(10) 0.0110(9) -0.0005(7) 0.0025(8) 0.0001(8)
C9 0.0212(11) 0.0143(10) 0.0112(9) 0.0003(7) 0.0022(8) 0.0028(8)
C10 0.0169(11) 0.0151(10) 0.0125(9) 0.0009(7) -0.0003(8) 0.0022(8)
S11 0.0238(3) 0.0127(3) 0.0093(2) 0.00043(17) 0.0009(2) -0.0047(2)
S12 0.0197(3) 0.0122(2) 0.0100(2) -0.00104(17) 0.00120(19) -0.00334(19)
S13 0.0218(3) 0.0114(2) 0.0094(2) -0.00020(17) 0.0016(2) -0.00263(19)
S14 0.0180(3) 0.0119(2) 0.0093(2) 0.00022(16) 0.00122(19) -0.00229(19)
S15 0.0202(3) 0.0113(2) 0.0100(2) -0.00111(17) -0.00024(19) -0.00267(19)
S16 0.0185(3) 0.0129(2) 0.0103(2) 0.00054(17) 0.00265(19) -0.00309(19)
S17 0.0238(3) 0.0115(3) 0.0107(2) 0.00005(17) 0.0035(2) -0.0024(2)
S18 0.0182(3) 0.0134(2) 0.0102(2) -0.00072(17) 0.00069(19) -0.00303(19)
C11 0.0173(10) 0.0119(10) 0.0111(9) -0.0011(7) 0.0024(8) -0.0008(7)
C12 0.0164(10) 0.0126(10) 0.0095(9) 0.0000(7) 0.0018(7) -0.0012(7)
C13 0.0154(10) 0.0105(9) 0.0096(8) 0.0005(6) 0.0014(7) -0.0010(7)
C14 0.0147(10) 0.0131(10) 0.0079(8) -0.0007(6) 0.0000(7) -0.0015(7)
C15 0.0193(11) 0.0099(9) 0.0095(9) 0.0013(6) 0.0020(8) 0.0008(7)
C16 0.0152(10) 0.0122(9) 0.0096(8) -0.0003(7) 0.0029(7) 0.0008(7)
C17 0.0195(11) 0.0125(10) 0.0123(9) 0.0005(7) 0.0036(8) 0.0029(8)
C18 0.0170(10) 0.0112(10) 0.0114(9) 0.0004(7) 0.0011(7) 0.0016(7)
C19 0.0154(10) 0.0170(11) 0.0117(9) 0.0034(7) -0.0006(8) 0.0011(8)
C20 0.0182(11) 0.0174(11) 0.0105(9) -0.0005(7) 0.0015(8) -0.0021(8)
Hg21 0.01346(4) 0.01535(4) 0.01471(4) 0.00088(3) 0.00180(3) -0.00087(3)
Cl21 0.0204(3) 0.0159(3) 0.0105(2) 0.00093(17) 0.00006(19) 0.00186(19)
Se21 0.01259(11) 0.01934(12) 0.02664(13) 0.00269(9) 0.00226(9) 0.00001(8)
C21 0.0144(10) 0.0240(12) 0.0145(10) 0.0005(8) 0.0018(8) -0.0032(9)
N21 0.0229(11) 0.0213(11) 0.0224(11) 0.0016(8) 0.0063(9) -0.0047(8)
Se22 0.01398(11) 0.01721(11) 0.01638(11) 0.00092(8) 0.00205(8) 0.00177(8)
C22 0.0159(11) 0.0225(12) 0.0176(11) 0.0016(8) 0.0014(8) -0.0016(9)
N22 0.0238(12) 0.0270(12) 0.0241(12) 0.0040(9) -0.0001(9) -0.0052(9)

loop_
_atom_type_symbol
_atom_type_description
_atom_type_scat_dispersion_real
_atom_type_scat_dispersion_imag
_atom_type_scat_source
C C -0.0001 0.0005 'International Tables Vol C Tables 4.2.6.8 and 6.1.1.4'
H H 0.0000 0.0000 'International Tables Vol C Tables 4.2.6.8 and 6.1.1.4'
Cl Cl 0.0554 0.0529 'International Tables Vol C Tables 4.2.6.8 and 6.1.1.4'
Hg Hg -0.4894 3.8177 'International Tables Vol C Tables 4.2.6.8 and 6.1.1.4'
N N 0.0005 0.0010 'International Tables Vol C Tables 4.2.6.8 and 6.1.1.4'
S S 0.0444 0.0408 'International Tables Vol C Tables 4.2.6.8 and 6.1.1.4'
Se Se 0.2908 0.8640 'International Tables Vol C Tables 4.2.6.8 and 6.1.1.4'

loop_
_geom_angle_atom_site_label_1
_geom_angle_atom_site_label_2
_geom_angle_atom_site_label_3
_geom_angle
_geom_angle_site_symmetry_1
_geom_angle_site_symmetry_3
_geom_angle_publ_flag
C1 S1 C3 94.51(11) . . ?
C1 S2 C4 94.52(11) . . ?
C2 S3 C5 94.45(11) . . ?
C6 S4 C2 95.08(11) . . ?
C3 S5 C7 103.12(11) . . ?
C4 S6 C8 99.74(11) . . ?
C5 S7 C9 102.06(11) . . ?
C6 S8 C10 100.02(11) . . ?
C2 C1 S1 123.74(18) . . ?
C2 C1 S2 121.25(18) . . ?
S1 C1 S2 114.89(12) . . ?
C1 C2 S4 121.11(17) . . ?
C1 C2 S3 124.07(18) . . ?
S4 C2 S3 114.52(12) . . ?
C4 C3 S5 129.33(17) . . ?
C4 C3 S1 116.90(17) . . ?
S5 C3 S1 113.75(12) . . ?
C3 C4 S6 126.89(17) . . ?
C3 C4 S2 117.43(17) . . ?
S6 C4 S2 115.60(13) . . ?
C6 C5 S7 128.71(18) . . ?
C6 C5 S3 117.20(17) . . ?
S7 C5 S3 113.98(13) . . ?
C5 C6 S8 128.56(18) . . ?
C5 C6 S4 117.49(17) . . ?
S8 C6 S4 113.82(13) . . ?
C8 C7 S5 114.38(17) . . ?
C8 C7 H7A 108.7 . . ?
S5 C7 H7A 108.7 . . ?
C8 C7 H7B 108.7 . . ?
S5 C7 H7B 108.7 . . ?
H7A C7 H7B 107.6 . . ?
C7 C8 S6 113.31(16) . . ?
C7 C8 H8A 108.9 . . ?
S6 C8 H8A 108.9 . . ?
C7 C8 H8B 108.9 . . ?
S6 C8 H8B 108.9 . . ?
H8A C8 H8B 107.7 . . ?
C10 C9 S7 114.05(17) . . ?
C10 C9 H9A 108.7 . . ?
S7 C9 H9A 108.7 . . ?
C10 C9 H9B 108.7 . . ?
S7 C9 H9B 108.7 . . ?
H9A C9 H9B 107.6 . . ?
C9 C10 S8 113.40(17) . . ?
C9 C10 H10A 108.9 . . ?
S8 C10 H10A 108.9 . . ?
C9 C10 H10B 108.9 . . ?
S8 C10 H10B 108.9 . . ?
H10A C10 H10B 107.7 . . ?
C11 S11 C13 96.24(11) . . ?
C11 S12 C14 95.96(11) . . ?
C12 S13 C15 95.93(11) . . ?
C12 S14 C16 95.76(11) . . ?
C13 S15 C17 101.15(11) . . ?
C14 S16 C18 100.68(11) . . ?
C15 S17 C19 100.22(11) . . ?
C16 S18 C20 102.59(11) . . ?
C12 C11 S11 122.62(18) . . ?
C12 C11 S12 122.40(18) . . ?
S11 C11 S12 114.96(13) . . ?
C11 C12 S13 121.95(18) . . ?
C11 C12 S14 122.30(18) . . ?
S13 C12 S14 115.71(13) . . ?
C14 C13 S11 116.44(17) . . ?
C14 C13 S15 128.36(17) . . ?
S11 C13 S15 115.19(13) . . ?
C13 C14 S12 116.39(17) . . ?
C13 C14 S16 128.99(17) . . ?
S12 C14 S16 114.62(13) . . ?
C16 C15 S17 127.88(18) . . ?
C16 C15 S13 116.24(17) . . ?
S17 C15 S13 115.85(13) . . ?
C15 C16 S14 116.31(17) . . ?
C15 C16 S18 128.21(17) . . ?
S14 C16 S18 115.48(13) . . ?
C18 C17 S15 113.30(16) . . ?
C18 C17 H17A 108.9 . . ?
S15 C17 H17A 108.9 . . ?
C18 C17 H17B 108.9 . . ?
S15 C17 H17B 108.9 . . ?
H17A C17 H17B 107.7 . . ?
C17 C18 S16 113.76(17) . . ?
C17 C18 H18A 108.8 . . ?
S16 C18 H18A 108.8 . . ?
C17 C18 H18B 108.8 . . ?
S16 C18 H18B 108.8 . . ?
H18A C18 H18B 107.7 . . ?
C20 C19 S17 112.42(17) . . ?
C20 C19 H19A 109.1 . . ?
S17 C19 H19A 109.1 . . ?
C20 C19 H19B 109.1 . . ?
S17 C19 H19B 109.1 . . ?
H19A C19 H19B 107.9 . . ?
C19 C20 S18 113.61(17) . . ?
C19 C20 H20A 108.8 . . ?
S18 C20 H20A 108.8 . . ?
C19 C20 H20B 108.8 . . ?
S18 C20 H20B 108.8 . . ?
H20A C20 H20B 107.7 . . ?
Se22 Hg21 Se21 145.041(10) . . ?
Se22 Hg21 Cl21 114.018(15) . . ?
Se21 Hg21 Cl21 93.734(15) . . ?
Se22 Hg21 Cl21 103.213(15) . 3_565 ?
Se21 Hg21 Cl21 99.642(15) . 3_565 ?
Cl21 Hg21 Cl21 85.445(18) . 3_565 ?
Hg21 Cl21 Hg21 94.553(18) . 3_565 ?
C21 Se21 Hg21 99.76(8) . . ?
N21 C21 Se21 176.0(2) . . ?
C22 Se22 Hg21 96.07(8) . . ?
N22 C22 Se22 175.9(3) . . ?

loop_
_geom_bond_atom_site_label_1
_geom_bond_atom_site_label_2
_geom_bond_distance
_geom_bond_site_symmetry_2
_geom_bond_publ_flag
S1 C1 1.753(2) . ?
S1 C3 1.768(2) . ?
S2 C1 1.759(2) . ?
S2 C4 1.759(2) . ?
S3 C2 1.760(2) . ?
S3 C5 1.770(2) . ?
S4 C6 1.752(2) . ?
S4 C2 1.757(2) . ?
S5 C3 1.749(2) . ?
S5 C7 1.817(2) . ?
S6 C4 1.748(2) . ?
S6 C8 1.809(2) . ?
S7 C5 1.758(2) . ?
S7 C9 1.826(2) . ?
S8 C6 1.742(2) . ?
S8 C10 1.804(3) . ?
C1 C2 1.345(3) . ?
C3 C4 1.350(3) . ?
C5 C6 1.340(3) . ?
C7 C8 1.510(3) . ?
C7 H7A 0.9900 . ?
C7 H7B 0.9900 . ?
C8 H8A 0.9900 . ?
C8 H8B 0.9900 . ?
C9 C10 1.509(3) . ?
C9 H9A 0.9900 . ?
C9 H9B 0.9900 . ?
C10 H10A 0.9900 . ?
C10 H10B 0.9900 . ?
S11 C11 1.723(2) . ?
S11 C13 1.736(2) . ?
S12 C11 1.727(2) . ?
S12 C14 1.741(2) . ?
S13 C12 1.722(2) . ?
S13 C15 1.742(2) . ?
S14 C12 1.722(2) . ?
S14 C16 1.745(2) . ?
S15 C13 1.740(2) . ?
S15 C17 1.814(2) . ?
S16 C14 1.743(2) . ?
S16 C18 1.812(2) . ?
S17 C15 1.740(2) . ?
S17 C19 1.808(3) . ?
S18 C16 1.746(2) . ?
S18 C20 1.812(2) . ?
C11 C12 1.381(3) . ?
C13 C14 1.362(3) . ?
C15 C16 1.372(3) . ?
C17 C18 1.511(3) . ?
C17 H17A 0.9900 . ?
C17 H17B 0.9900 . ?
C18 H18A 0.9900 . ?
C18 H18B 0.9900 . ?
C19 C20 1.519(3) . ?
C19 H19A 0.9900 . ?
C19 H19B 0.9900 . ?
C20 H20A 0.9900 . ?
C20 H20B 0.9900 . ?
Hg21 Se22 2.5066(3) . ?
Hg21 Se21 2.5434(3) . ?
Hg21 Cl21 2.6272(6) . ?
Hg21 Cl21 2.7321(6) 3_565 ?
Se21 C21 1.832(3) . ?
C21 N21 1.150(4) . ?
Se22 C22 1.847(3) . ?
C22 N22 1.156(3) . ?

loop_
_geom_torsion_atom_site_label_1
_geom_torsion_atom_site_label_2
_geom_torsion_atom_site_label_3
_geom_torsion_atom_site_label_4
_geom_torsion
_geom_torsion_site_symmetry_1
_geom_torsion_site_symmetry_2
_geom_torsion_site_symmetry_3
_geom_torsion_site_symmetry_4
_geom_torsion_publ_flag
C3 S1 C1 C2 -170.9(2) . . . . ?
C3 S1 C1 S2 13.10(15) . . . . ?
C4 S2 C1 C2 171.2(2) . . . . ?
C4 S2 C1 S1 -12.75(15) . . . . ?
S1 C1 C2 S4 -172.31(14) . . . . ?
S2 C1 C2 S4 3.4(3) . . . . ?
S1 C1 C2 S3 1.1(3) . . . . ?
S2 C1 C2 S3 176.81(14) . . . . ?
C6 S4 C2 C1 -175.5(2) . . . . ?
C6 S4 C2 S3 10.45(15) . . . . ?
C5 S3 C2 C1 175.1(2) . . . . ?
C5 S3 C2 S4 -11.12(15) . . . . ?
C7 S5 C3 C4 -0.5(3) . . . . ?
C7 S5 C3 S1 177.65(13) . . . . ?
C1 S1 C3 C4 -8.4(2) . . . . ?
C1 S1 C3 S5 173.17(14) . . . . ?
S5 C3 C4 S6 2.6(4) . . . . ?
S1 C3 C4 S6 -175.55(14) . . . . ?
S5 C3 C4 S2 179.00(14) . . . . ?
S1 C3 C4 S2 0.9(3) . . . . ?
C8 S6 C4 C3 22.9(2) . . . . ?
C8 S6 C4 S2 -153.65(14) . . . . ?
C1 S2 C4 C3 7.1(2) . . . . ?
C1 S2 C4 S6 -176.03(14) . . . . ?
C9 S7 C5 C6 -4.1(3) . . . . ?
C9 S7 C5 S3 179.78(13) . . . . ?
C2 S3 C5 C6 7.8(2) . . . . ?
C2 S3 C5 S7 -175.61(14) . . . . ?
S7 C5 C6 S8 -2.4(4) . . . . ?
S3 C5 C6 S8 173.62(14) . . . . ?
S7 C5 C6 S4 -177.78(15) . . . . ?
S3 C5 C6 S4 -1.8(3) . . . . ?
C10 S8 C6 C5 -19.1(3) . . . . ?
C10 S8 C6 S4 156.45(14) . . . . ?
C2 S4 C6 C5 -5.3(2) . . . . ?
C2 S4 C6 S8 178.65(14) . . . . ?
C3 S5 C7 C8 -34.8(2) . . . . ?
S5 C7 C8 S6 68.1(2) . . . . ?
C4 S6 C8 C7 -57.57(19) . . . . ?
C5 S7 C9 C10 39.8(2) . . . . ?
S7 C9 C10 S8 -69.8(2) . . . . ?
C6 S8 C10 C9 54.4(2) . . . . ?
C13 S11 C11 C12 178.8(2) . . . . ?
C13 S11 C11 S12 0.28(16) . . . . ?
C14 S12 C11 C12 -179.2(2) . . . . ?
C14 S12 C11 S11 -0.62(16) . . . . ?
S11 C11 C12 S13 1.2(3) . . . . ?
S12 C11 C12 S13 179.66(14) . . . . ?
S11 C11 C12 S14 -176.12(14) . . . . ?
S12 C11 C12 S14 2.3(3) . . . . ?
C15 S13 C12 C11 -176.9(2) . . . . ?
C15 S13 C12 S14 0.63(16) . . . . ?
C16 S14 C12 C11 178.0(2) . . . . ?
C16 S14 C12 S13 0.51(16) . . . . ?
C11 S11 C13 C14 0.3(2) . . . . ?
C11 S11 C13 S15 -178.91(14) . . . . ?
C17 S15 C13 C14 -13.0(3) . . . . ?
C17 S15 C13 S11 166.16(14) . . . . ?
S11 C13 C14 S12 -0.8(3) . . . . ?
S15 C13 C14 S12 178.31(15) . . . . ?
S11 C13 C14 S16 -179.93(15) . . . . ?
S15 C13 C14 S16 -0.8(4) . . . . ?
C11 S12 C14 C13 0.8(2) . . . . ?
C11 S12 C14 S16 -179.90(14) . . . . ?
C18 S16 C14 C13 -12.9(3) . . . . ?
C18 S16 C14 S12 167.95(13) . . . . ?
C19 S17 C15 C16 17.7(3) . . . . ?
C19 S17 C15 S13 -160.25(14) . . . . ?
C12 S13 C15 C16 -2.0(2) . . . . ?
C12 S13 C15 S17 176.20(15) . . . . ?
S17 C15 C16 S14 -175.23(15) . . . . ?
S13 C15 C16 S14 2.7(3) . . . . ?
S17 C15 C16 S18 5.2(4) . . . . ?
S13 C15 C16 S18 -176.87(14) . . . . ?
C12 S14 C16 C15 -1.9(2) . . . . ?
C12 S14 C16 S18 177.71(14) . . . . ?
C20 S18 C16 C15 2.8(3) . . . . ?
C20 S18 C16 S14 -176.73(14) . . . . ?
C13 S15 C17 C18 48.2(2) . . . . ?
S15 C17 C18 S16 -71.5(2) . . . . ?
C14 S16 C18 C17 48.39(19) . . . . ?
C15 S17 C19 C20 -55.02(19) . . . . ?
S17 C19 C20 S18 71.6(2) . . . . ?
C16 S18 C20 C19 -40.8(2) . . . . ?
